data_1554103
loop_
_publ_author_name
'Ivanova, Lena V.'
'Wang, Denan'
'Lindeman, Sergey'
'Ivanov, Maxim V.'
'Rathore, Rajendra'

_publ_section_title
;
 Probing Charge Delocalization in Solid State Polychromophoric Cation
 Radicals Using X-ray Crystallography and DFT Calculations
;
_journal_issue 17
_journal_name_full 'The Journal of Physical Chemistry C'
_journal_page_first 9339
_journal_paper_doi 10.1021/acs.jpcc.8b02184
_journal_volume 122
_journal_year 2018
_chemical_formula_sum 'C48 H44 Cl6 O4 Sb'
_chemical_formula_weight 1019.28
_space_group_IT_number 14
_space_group_name_Hall '-P 2ybc'
_space_group_name_H-M_alt 'P 1 21/c 1'
_symmetry_cell_setting monoclinic
_symmetry_space_group_name_H-M 'P 1 21/c 1'
_atom_sites_solution_hydrogens geom
_atom_sites_solution_primary direct
_atom_sites_solution_secondary difmap
_audit_creation_method SHELXL-97
_cell_angle_alpha 90.00
_cell_angle_beta 95.002(2)
_cell_angle_gamma 90.00
_cell_formula_units_Z 2
_cell_length_a 8.0069(8)
_cell_length_b 15.6265(16)
_cell_length_c 17.2565(18)
_cell_measurement_reflns_used 6448
_cell_measurement_temperature 100(2)
_cell_measurement_theta_max 29
_cell_measurement_theta_min 2
_cell_volume 2150.9(4)
_computing_cell_refinement 'SAINT v7.60A (Bruker, 2009)'
_computing_data_collection 'APEX2-2009.5-1 (Bruker, 2009)'
_computing_data_reduction 'SADABS-2008/1 (Bruker, 2008)'
_computing_molecular_graphics 'XP v5.1 (Bruker, 1998)'
_computing_publication_material 'XCIF-2008/2 (Bruker, 2008)'
_computing_structure_refinement 'SHELXL-2008/4(Bruker, 2008)'
_computing_structure_solution 'XS/SHELXTL-2008/4 (Bruker, 2008)'
_diffrn_ambient_temperature 100(2)
_diffrn_measured_fraction_theta_full 0.990
_diffrn_measured_fraction_theta_max 0.950
_diffrn_measurement_device_type 'Bruker APEX2 CCD detector'
_diffrn_measurement_method '\w scans'
_diffrn_radiation_monochromator graphite
_diffrn_radiation_source 'fine-focus sealed tube'
_diffrn_radiation_type MoK\a
_diffrn_radiation_wavelength 0.71073
_diffrn_reflns_av_R_equivalents 0.0616
_diffrn_reflns_av_sigmaI/netI 0.0555
_diffrn_reflns_limit_h_max 11
_diffrn_reflns_limit_h_min -11
_diffrn_reflns_limit_k_max 22
_diffrn_reflns_limit_k_min 0
_diffrn_reflns_limit_l_max 25
_diffrn_reflns_limit_l_min 0
_diffrn_reflns_number 34633
_diffrn_reflns_theta_full 31.88
_diffrn_reflns_theta_max 31.88
_diffrn_reflns_theta_min 1.76
_exptl_absorpt_coefficient_mu 1.060
_exptl_absorpt_correction_T_max 0.9669
_exptl_absorpt_correction_T_min 0.4499
_exptl_absorpt_correction_type numerical
_exptl_absorpt_process_details
;
 Numerical (based on real shape of the crystal) absorption
 correction followed by:
 SADABS. Program for empirical absorption correction of
 area-detector data. University of Goetingen. Germany. 
 Sheldrick, G. M. 1996
;
_exptl_crystal_colour blue
_exptl_crystal_density_diffrn 1.574
_exptl_crystal_density_method 'not measured'
_exptl_crystal_description needle
_exptl_crystal_F_000 1034
_exptl_crystal_size_max 0.90
_exptl_crystal_size_mid 0.13
_exptl_crystal_size_min 0.03
_refine_diff_density_max 0.565
_refine_diff_density_min -1.011
_refine_diff_density_rms 0.111
_refine_ls_extinction_method none
_refine_ls_goodness_of_fit_ref 1.015
_refine_ls_hydrogen_treatment constr
_refine_ls_matrix_type full
_refine_ls_number_parameters 272
_refine_ls_number_reflns 7022
_refine_ls_number_restraints 0
_refine_ls_restrained_S_all 1.015
_refine_ls_R_factor_all 0.0729
_refine_ls_R_factor_gt 0.0415
_refine_ls_shift/su_max 0.001
_refine_ls_shift/su_mean 0.000
_refine_ls_structure_factor_coef Fsqd
_refine_ls_weighting_details 'calc w=1/[\s^2^(Fo^2^)+(0.0421P)^2^+1.9677P] where P=(Fo^2^+2Fc^2^)/3'
_refine_ls_weighting_scheme calc
_refine_ls_wR_factor_gt 0.0851
_refine_ls_wR_factor_ref 0.0965
_reflns_number_gt 5093
_reflns_number_total 7022
_reflns_threshold_expression >2sigma(I)
_cod_data_source_file jp8b02184_si_009.cif
_cod_data_source_block raj17ma
_cod_original_sg_symbol_H-M 'P 21/c'
_cod_database_code 1554103

loop_
_symmetry_equiv_pos_as_xyz
'x, y, z'
'-x, y+1/2, -z+1/2'
'-x, -y, -z'
'x, -y-1/2, z-1/2'

loop_
_atom_site_label
_atom_site_type_symbol
_atom_site_fract_x
_atom_site_fract_y
_atom_site_fract_z
_atom_site_U_iso_or_equiv
_atom_site_adp_type
_atom_site_occupancy
_atom_site_symmetry_multiplicity
_atom_site_calc_flag
_atom_site_refinement_flags
Sb1 Sb 0.5000 0.5000 0.0000 0.01515(6) Uani 1 2 d S
Cl1 Cl 0.57230(9) 0.55266(5) 0.12754(3) 0.02342(14) Uani 1 1 d .
Cl2 Cl 0.44817(10) 0.36343(4) 0.05214(4) 0.02607(15) Uani 1 1 d .
Cl3 Cl 0.21799(9) 0.53841(5) 0.01116(4) 0.02615(15) Uani 1 1 d .
O1 O 0.2795(2) 1.12997(12) 0.11678(11) 0.0222(4) Uani 1 1 d .
O2 O 0.2907(2) 1.03535(12) -0.00276(11) 0.0211(4) Uani 1 1 d .
C1 C -0.0176(3) 0.80193(16) 0.12414(14) 0.0161(5) Uani 1 1 d .
C2 C -0.0228(3) 0.89926(16) 0.25095(14) 0.0156(5) Uani 1 1 d .
C3 C -0.0162(4) 0.74622(18) 0.05192(15) 0.0217(5) Uani 1 1 d .
H3A H -0.0766 0.7754 0.0077 0.033 Uiso 1 1 calc R
H3B H -0.0709 0.6915 0.0610 0.033 Uiso 1 1 calc R
H3C H 0.0999 0.7359 0.0405 0.033 Uiso 1 1 calc R
C4 C -0.0269(4) 0.95409(18) 0.32292(15) 0.0204(5) Uani 1 1 d .
H4A H -0.0763 0.9214 0.3637 0.031 Uiso 1 1 calc R
H4B H -0.0945 1.0053 0.3104 0.031 Uiso 1 1 calc R
H4C H 0.0876 0.9711 0.3413 0.031 Uiso 1 1 calc R
C11 C 0.0608(3) 0.89042(16) 0.11659(14) 0.0145(5) Uani 1 1 d .
C12 C 0.0579(3) 0.94221(16) 0.18362(14) 0.0145(5) Uani 1 1 d .
C13 C 0.1268(3) 1.02359(16) 0.18590(15) 0.0159(5) Uani 1 1 d .
H13A H 0.1213 1.0586 0.2306 0.019 Uiso 1 1 calc R
C14 C 0.2040(3) 1.05352(16) 0.12191(15) 0.0169(5) Uani 1 1 d .
C15 C 0.2091(3) 1.00056(18) 0.05442(13) 0.0162(4) Uani 1 1 d .
C16 C 0.1365(3) 0.91946(16) 0.05235(14) 0.0159(5) Uani 1 1 d .
H16A H 0.1388 0.8845 0.0074 0.019 Uiso 1 1 calc R
C17 C 0.2725(4) 1.18802(18) 0.18148(17) 0.0263(6) Uani 1 1 d .
H17A H 0.3272 1.2420 0.1698 0.040 Uiso 1 1 calc R
H17B H 0.3304 1.1624 0.2282 0.040 Uiso 1 1 calc R
H17C H 0.1552 1.1990 0.1904 0.040 Uiso 1 1 calc R
C18 C 0.3196(4) 0.98192(17) -0.06786(15) 0.0208(6) Uani 1 1 d .
H18A H 0.3870 1.0132 -0.1032 0.031 Uiso 1 1 calc R
H18B H 0.2120 0.9659 -0.0954 0.031 Uiso 1 1 calc R
H18C H 0.3796 0.9302 -0.0494 0.031 Uiso 1 1 calc R
C21 C 0.0805(3) 0.76417(16) 0.19693(14) 0.0152(5) Uani 1 1 d .
C22 C 0.0789(3) 0.81639(16) 0.26315(14) 0.0155(5) Uani 1 1 d .
C23 C 0.1681(3) 0.79271(17) 0.33232(15) 0.0193(5) Uani 1 1 d .
H23A H 0.1671 0.8278 0.3773 0.023 Uiso 1 1 calc R
C24 C 0.2596(4) 0.71633(18) 0.33482(17) 0.0243(6) Uani 1 1 d .
H24A H 0.3218 0.6996 0.3818 0.029 Uiso 1 1 calc R
C25 C 0.2605(4) 0.66490(18) 0.26956(17) 0.0242(6) Uani 1 1 d .
H25A H 0.3228 0.6131 0.2721 0.029 Uiso 1 1 calc R
C26 C 0.1707(3) 0.68862(17) 0.20018(16) 0.0193(5) Uani 1 1 d .
H26A H 0.1713 0.6532 0.1555 0.023 Uiso 1 1 calc R
C31 C -0.1936(3) 0.82004(16) 0.14887(14) 0.0168(5) Uani 1 1 d .
C32 C -0.1957(3) 0.87145(16) 0.21539(14) 0.0163(5) Uani 1 1 d .
C33 C -0.3478(3) 0.89363(18) 0.24308(15) 0.0198(5) Uani 1 1 d .
H33A H -0.3499 0.9293 0.2875 0.024 Uiso 1 1 calc R
C34 C -0.4963(4) 0.86344(19) 0.20558(17) 0.0253(6) Uani 1 1 d .
H34A H -0.6003 0.8778 0.2249 0.030 Uiso 1 1 calc R
C35 C -0.4935(3) 0.81233(19) 0.13994(18) 0.0259(6) Uani 1 1 d .
H35A H -0.5958 0.7920 0.1144 0.031 Uiso 1 1 calc R
C36 C -0.3423(3) 0.79069(18) 0.11141(16) 0.0214(5) Uani 1 1 d .
H36A H -0.3410 0.7559 0.0663 0.026 Uiso 1 1 calc R

loop_
_atom_site_aniso_label
_atom_site_aniso_U_11
_atom_site_aniso_U_22
_atom_site_aniso_U_33
_atom_site_aniso_U_23
_atom_site_aniso_U_13
_atom_site_aniso_U_12
Sb1 0.01886(12) 0.01741(11) 0.00922(9) -0.00016(9) 0.00152(7) -0.00072(11)
Cl1 0.0306(4) 0.0274(3) 0.0119(3) -0.0043(2) -0.0004(2) -0.0018(3)
Cl2 0.0394(4) 0.0205(3) 0.0181(3) 0.0023(2) 0.0013(3) -0.0053(3)
Cl3 0.0224(3) 0.0387(4) 0.0178(3) 0.0014(3) 0.0041(2) 0.0054(3)
O1 0.0275(10) 0.0166(9) 0.0234(9) -0.0043(7) 0.0070(8) -0.0060(8)
O2 0.0266(10) 0.0177(9) 0.0202(9) -0.0001(7) 0.0081(8) -0.0016(8)
C1 0.0190(12) 0.0149(11) 0.0144(11) 0.0000(9) 0.0009(9) -0.0034(10)
C2 0.0180(12) 0.0163(12) 0.0128(10) -0.0011(9) 0.0024(9) -0.0002(10)
C3 0.0274(15) 0.0194(13) 0.0182(12) -0.0043(10) 0.0016(11) -0.0031(11)
C4 0.0232(13) 0.0216(13) 0.0169(12) -0.0016(10) 0.0044(10) 0.0005(11)
C11 0.0136(11) 0.0143(11) 0.0156(11) 0.0008(9) 0.0013(9) 0.0009(9)
C12 0.0115(11) 0.0178(12) 0.0142(11) 0.0008(9) 0.0005(9) 0.0024(9)
C13 0.0163(12) 0.0140(11) 0.0173(11) -0.0023(9) 0.0011(9) 0.0013(9)
C14 0.0176(12) 0.0133(11) 0.0200(12) 0.0001(9) 0.0021(10) 0.0003(10)
C15 0.0159(10) 0.0171(10) 0.0156(10) 0.0013(10) 0.0014(8) -0.0005(11)
C16 0.0162(12) 0.0180(12) 0.0135(10) -0.0004(9) 0.0018(9) 0.0015(10)
C17 0.0336(16) 0.0187(13) 0.0279(14) -0.0059(11) 0.0089(12) -0.0062(12)
C18 0.0260(14) 0.0204(14) 0.0166(11) 0.0007(9) 0.0056(10) -0.0012(10)
C21 0.0134(11) 0.0150(11) 0.0176(11) 0.0023(9) 0.0033(9) -0.0026(9)
C22 0.0137(11) 0.0175(12) 0.0155(11) 0.0031(9) 0.0039(9) -0.0019(9)
C23 0.0228(13) 0.0196(12) 0.0153(11) 0.0006(9) 0.0007(10) -0.0020(11)
C24 0.0244(14) 0.0212(13) 0.0260(14) 0.0068(11) -0.0046(11) 0.0007(11)
C25 0.0235(14) 0.0182(13) 0.0305(14) 0.0050(11) 0.0012(11) 0.0009(11)
C26 0.0211(13) 0.0146(12) 0.0227(12) -0.0012(10) 0.0041(10) -0.0005(10)
C31 0.0165(12) 0.0168(12) 0.0172(11) 0.0030(9) 0.0016(9) -0.0030(10)
C32 0.0151(12) 0.0176(12) 0.0167(11) 0.0039(9) 0.0034(9) 0.0000(10)
C33 0.0193(13) 0.0210(13) 0.0199(12) 0.0062(10) 0.0060(10) 0.0018(10)
C34 0.0176(13) 0.0295(15) 0.0297(14) 0.0116(12) 0.0078(11) 0.0014(12)
C35 0.0147(13) 0.0256(14) 0.0365(16) 0.0108(12) -0.0035(11) -0.0046(11)
C36 0.0208(13) 0.0202(13) 0.0230(13) 0.0029(10) 0.0004(11) -0.0036(11)

loop_
_atom_type_symbol
_atom_type_description
_atom_type_scat_dispersion_real
_atom_type_scat_dispersion_imag
_atom_type_scat_source
C C 0.0033 0.0016 'International Tables Vol C Tables 4.2.6.8 and 6.1.1.4'
H H 0.0000 0.0000 'International Tables Vol C Tables 4.2.6.8 and 6.1.1.4'
O O 0.0106 0.0060 'International Tables Vol C Tables 4.2.6.8 and 6.1.1.4'
Cl Cl 0.1484 0.1585 'International Tables Vol C Tables 4.2.6.8 and 6.1.1.4'
Sb Sb -0.5866 1.5461 'International Tables Vol C Tables 4.2.6.8 and 6.1.1.4'

loop_
_geom_angle_atom_site_label_1
_geom_angle_atom_site_label_2
_geom_angle_atom_site_label_3
_geom_angle
_geom_angle_site_symmetry_1
_geom_angle_site_symmetry_3
Cl3 Sb1 Cl3 180.0 . 3_665
Cl3 Sb1 Cl2 90.14(3) . 3_665
Cl3 Sb1 Cl2 89.86(3) 3_665 3_665
Cl3 Sb1 Cl2 89.86(3) . .
Cl3 Sb1 Cl2 90.14(3) 3_665 .
Cl2 Sb1 Cl2 180.00(4) 3_665 .
Cl3 Sb1 Cl1 90.35(2) . 3_665
Cl3 Sb1 Cl1 89.65(2) 3_665 3_665
Cl2 Sb1 Cl1 89.81(2) 3_665 3_665
Cl2 Sb1 Cl1 90.19(2) . 3_665
Cl3 Sb1 Cl1 89.65(2) . .
Cl3 Sb1 Cl1 90.35(2) 3_665 .
Cl2 Sb1 Cl1 90.19(2) 3_665 .
Cl2 Sb1 Cl1 89.82(2) . .
Cl1 Sb1 Cl1 180.0 3_665 .
C14 O1 C17 117.3(2) . .
C15 O2 C18 117.5(2) . .
C3 C1 C11 114.5(2) . .
C3 C1 C31 114.0(2) . .
C11 C1 C31 104.5(2) . .
C3 C1 C21 114.2(2) . .
C11 C1 C21 103.42(19) . .
C31 C1 C21 105.03(19) . .
C4 C2 C32 114.1(2) . .
C4 C2 C12 114.5(2) . .
C32 C2 C12 104.32(19) . .
C4 C2 C22 114.5(2) . .
C32 C2 C22 105.5(2) . .
C12 C2 C22 102.70(19) . .
C1 C3 H3A 109.5 . .
C1 C3 H3B 109.5 . .
H3A C3 H3B 109.5 . .
C1 C3 H3C 109.5 . .
H3A C3 H3C 109.5 . .
H3B C3 H3C 109.5 . .
C2 C4 H4A 109.5 . .
C2 C4 H4B 109.5 . .
H4A C4 H4B 109.5 . .
C2 C4 H4C 109.5 . .
H4A C4 H4C 109.5 . .
H4B C4 H4C 109.5 . .
C16 C11 C12 120.5(2) . .
C16 C11 C1 125.2(2) . .
C12 C11 C1 114.3(2) . .
C13 C12 C11 120.9(2) . .
C13 C12 C2 125.0(2) . .
C11 C12 C2 114.1(2) . .
C12 C13 C14 119.3(2) . .
C12 C13 H13A 120.4 . .
C14 C13 H13A 120.4 . .
O1 C14 C13 125.7(2) . .
O1 C14 C15 114.5(2) . .
C13 C14 C15 119.8(2) . .
O2 C15 C16 125.2(2) . .
O2 C15 C14 114.4(2) . .
C16 C15 C14 120.3(2) . .
C11 C16 C15 119.2(2) . .
C11 C16 H16A 120.4 . .
C15 C16 H16A 120.4 . .
O1 C17 H17A 109.5 . .
O1 C17 H17B 109.5 . .
H17A C17 H17B 109.5 . .
O1 C17 H17C 109.5 . .
H17A C17 H17C 109.5 . .
H17B C17 H17C 109.5 . .
O2 C18 H18A 109.5 . .
O2 C18 H18B 109.5 . .
H18A C18 H18B 109.5 . .
O2 C18 H18C 109.5 . .
H18A C18 H18C 109.5 . .
H18B C18 H18C 109.5 . .
C26 C21 C22 120.3(2) . .
C26 C21 C1 126.0(2) . .
C22 C21 C1 113.6(2) . .
C23 C22 C21 120.3(2) . .
C23 C22 C2 124.8(2) . .
C21 C22 C2 114.9(2) . .
C22 C23 C24 118.9(2) . .
C22 C23 H23A 120.6 . .
C24 C23 H23A 120.6 . .
C25 C24 C23 120.7(3) . .
C25 C24 H24A 119.7 . .
C23 C24 H24A 119.7 . .
C24 C25 C26 120.4(3) . .
C24 C25 H25A 119.8 . .
C26 C25 H25A 119.8 . .
C21 C26 C25 119.4(3) . .
C21 C26 H26A 120.3 . .
C25 C26 H26A 120.3 . .
C36 C31 C32 120.1(2) . .
C36 C31 C1 125.7(2) . .
C32 C31 C1 114.2(2) . .
C33 C32 C31 119.9(2) . .
C33 C32 C2 125.5(2) . .
C31 C32 C2 114.6(2) . .
C34 C33 C32 119.8(3) . .
C34 C33 H33A 120.1 . .
C32 C33 H33A 120.1 . .
C33 C34 C35 120.2(3) . .
C33 C34 H34A 119.9 . .
C35 C34 H34A 119.9 . .
C34 C35 C36 120.4(3) . .
C34 C35 H35A 119.8 . .
C36 C35 H35A 119.8 . .
C31 C36 C35 119.7(3) . .
C31 C36 H36A 120.1 . .
C35 C36 H36A 120.1 . .

loop_
_geom_bond_atom_site_label_1
_geom_bond_atom_site_label_2
_geom_bond_distance
_geom_bond_site_symmetry_2
Sb1 Cl3 2.3605(7) .
Sb1 Cl3 2.3605(7) 3_665
Sb1 Cl2 2.3667(7) 3_665
Sb1 Cl2 2.3667(7) .
Sb1 Cl1 2.3735(6) 3_665
Sb1 Cl1 2.3735(6) .
O1 C14 1.345(3) .
O1 C17 1.443(3) .
O2 C15 1.345(3) .
O2 C18 1.435(3) .
C1 C3 1.521(4) .
C1 C11 1.529(3) .
C1 C31 1.534(4) .
C1 C21 1.540(3) .
C2 C4 1.512(3) .
C2 C32 1.528(4) .
C2 C12 1.533(3) .
C2 C22 1.534(4) .
C3 H3A 0.9800 .
C3 H3B 0.9800 .
C3 H3C 0.9800 .
C4 H4A 0.9800 .
C4 H4B 0.9800 .
C4 H4C 0.9800 .
C11 C16 1.385(3) .
C11 C12 1.414(3) .
C12 C13 1.385(4) .
C13 C14 1.393(3) .
C13 H13A 0.9500 .
C14 C15 1.432(3) .
C15 C16 1.393(4) .
C16 H16A 0.9500 .
C17 H17A 0.9800 .
C17 H17B 0.9800 .
C17 H17C 0.9800 .
C18 H18A 0.9800 .
C18 H18B 0.9800 .
C18 H18C 0.9800 .
C21 C26 1.382(4) .
C21 C22 1.405(3) .
C22 C23 1.387(3) .
C23 C24 1.399(4) .
C23 H23A 0.9500 .
C24 C25 1.384(4) .
C24 H24A 0.9500 .
C25 C26 1.392(4) .
C25 H25A 0.9500 .
C26 H26A 0.9500 .
C31 C36 1.383(4) .
C31 C32 1.402(4) .
C32 C33 1.390(4) .
C33 C34 1.386(4) .
C33 H33A 0.9500 .
C34 C35 1.388(4) .
C34 H34A 0.9500 .
C35 C36 1.388(4) .
C35 H35A 0.9500 .
C36 H36A 0.9500 .

loop_
_geom_torsion_atom_site_label_1
_geom_torsion_atom_site_label_2
_geom_torsion_atom_site_label_3
_geom_torsion_atom_site_label_4
_geom_torsion
C3 C1 C11 C16 -3.2(4)
C31 C1 C11 C16 -128.6(3)
C21 C1 C11 C16 121.7(3)
C3 C1 C11 C12 179.5(2)
C31 C1 C11 C12 54.1(3)
C21 C1 C11 C12 -55.7(3)
C16 C11 C12 C13 1.5(4)
C1 C11 C12 C13 179.0(2)
C16 C11 C12 C2 -177.2(2)
C1 C11 C12 C2 0.2(3)
C4 C2 C12 C13 1.4(4)
C32 C2 C12 C13 126.8(3)
C22 C2 C12 C13 -123.4(3)
C4 C2 C12 C11 -179.9(2)
C32 C2 C12 C11 -54.5(3)
C22 C2 C12 C11 55.3(3)
C11 C12 C13 C14 -1.8(4)
C2 C12 C13 C14 176.8(2)
C17 O1 C14 C13 -3.5(4)
C17 O1 C14 C15 177.3(2)
C12 C13 C14 O1 -178.2(2)
C12 C13 C14 C15 0.9(4)
C18 O2 C15 C16 -6.4(4)
C18 O2 C15 C14 172.2(2)
O1 C14 C15 O2 0.9(3)
C13 C14 C15 O2 -178.3(2)
O1 C14 C15 C16 179.6(2)
C13 C14 C15 C16 0.3(4)
C12 C11 C16 C15 -0.3(4)
C1 C11 C16 C15 -177.4(2)
O2 C15 C16 C11 177.9(2)
C14 C15 C16 C11 -0.6(4)
C3 C1 C21 C26 2.6(4)
C11 C1 C21 C26 -122.5(3)
C31 C1 C21 C26 128.2(3)
C3 C1 C21 C22 179.7(2)
C11 C1 C21 C22 54.6(3)
C31 C1 C21 C22 -54.7(3)
C26 C21 C22 C23 0.2(4)
C1 C21 C22 C23 -177.1(2)
C26 C21 C22 C2 178.7(2)
C1 C21 C22 C2 1.4(3)
C4 C2 C22 C23 -2.8(4)
C32 C2 C22 C23 -129.0(3)
C12 C2 C22 C23 122.0(3)
C4 C2 C22 C21 178.8(2)
C32 C2 C22 C21 52.5(3)
C12 C2 C22 C21 -56.5(3)
C21 C22 C23 C24 0.2(4)
C2 C22 C23 C24 -178.2(2)
C22 C23 C24 C25 -0.4(4)
C23 C24 C25 C26 0.2(4)
C22 C21 C26 C25 -0.3(4)
C1 C21 C26 C25 176.6(2)
C24 C25 C26 C21 0.1(4)
C3 C1 C31 C36 -0.2(4)
C11 C1 C31 C36 125.6(3)
C21 C1 C31 C36 -125.9(3)
C3 C1 C31 C32 -179.9(2)
C11 C1 C31 C32 -54.2(3)
C21 C1 C31 C32 54.4(3)
C36 C31 C32 C33 -0.7(4)
C1 C31 C32 C33 179.0(2)
C36 C31 C32 C2 179.9(2)
C1 C31 C32 C2 -0.3(3)
C4 C2 C32 C33 1.1(4)
C12 C2 C32 C33 -124.6(3)
C22 C2 C32 C33 127.6(3)
C4 C2 C32 C31 -179.6(2)
C12 C2 C32 C31 54.7(3)
C22 C2 C32 C31 -53.1(3)
C31 C32 C33 C34 1.2(4)
C2 C32 C33 C34 -179.5(2)
C32 C33 C34 C35 -1.0(4)
C33 C34 C35 C36 0.3(4)
C32 C31 C36 C35 0.0(4)
C1 C31 C36 C35 -179.7(2)
C34 C35 C36 C31 0.2(4)
